data_7229839
loop_
_publ_author_name
'Gu, Jin-Zhong'
'Cai, Yan'
'Liang, Xiao-Xiao'
'Wu, Jiang'
'Shi, Zi-Fa'
'Kirillov, Alexander M.'

_publ_section_title
;
 Bringing 5-(3,4-dicarboxylphenyl)picolinic acid to crystal engineering
 research: hydrothermal assembly, structural features, and photocatalytic
 activity of Mn, Ni, Cu, and Zn coordination polymers
;
_journal_issue 7
_journal_name_full CrystEngComm
_journal_page_first 906
_journal_paper_doi 10.1039/C7CE02009K
_journal_volume 20
_journal_year 2018
_chemical_formula_sum 'C24 H19 N3 Ni O8'
_chemical_formula_weight 536.13
_space_group_crystal_system monoclinic
_space_group_IT_number 14
_space_group_name_Hall '-P 2yn'
_space_group_name_H-M_alt 'P 1 21/n 1'
_symmetry_space_group_name_Hall '-P 2yn'
_symmetry_space_group_name_H-M 'P 1 21/n 1'
_atom_sites_solution_hydrogens mixed
_audit_creation_method SHELXL-2014/7
_audit_update_record
;
2017-09-14 deposited with the CCDC.
2017-12-29 downloaded from the CCDC.
;
_cell_angle_alpha 90
_cell_angle_beta 107.852(3)
_cell_angle_gamma 90
_cell_formula_units_Z 4
_cell_length_a 16.2136(5)
_cell_length_b 9.0346(3)
_cell_length_c 21.3033(6)
_cell_measurement_reflns_used 10720
_cell_measurement_temperature 293(2)
_cell_measurement_theta_max 25.050
_cell_measurement_theta_min 3.382
_cell_volume 2970.33(17)
_computing_cell_refinement 'Bruker SAINT'
_computing_data_collection 'Bruker APEX2'
_computing_data_reduction 'Bruker SAINT'
_computing_molecular_graphics 'Bruker SHELXTL'
_computing_publication_material 'Bruker SHELXTL'
_computing_structure_refinement 'SHELXL-2014/7 (Sheldrick, 2014)'
_computing_structure_solution 'SHELXL-2014/7 (Sheldrick, 2014)'
_diffrn_ambient_temperature 293(2)
_diffrn_measured_fraction_theta_full 0.998
_diffrn_measured_fraction_theta_max 0.998
_diffrn_measurement_device_type 'Bruker APE-II CCD'
_diffrn_measurement_method '\f and \w scans'
_diffrn_radiation_type MoK\a
_diffrn_radiation_wavelength 0.71073
_diffrn_reflns_av_R_equivalents 0.0344
_diffrn_reflns_av_unetI/netI 0.0542
_diffrn_reflns_Laue_measured_fraction_full 0.998
_diffrn_reflns_Laue_measured_fraction_max 0.998
_diffrn_reflns_limit_h_max 8
_diffrn_reflns_limit_h_min -19
_diffrn_reflns_limit_k_max 6
_diffrn_reflns_limit_k_min -10
_diffrn_reflns_limit_l_max 25
_diffrn_reflns_limit_l_min -24
_diffrn_reflns_number 10720
_diffrn_reflns_point_group_measured_fraction_full 0.998
_diffrn_reflns_point_group_measured_fraction_max 0.998
_diffrn_reflns_theta_full 25.050
_diffrn_reflns_theta_max 25.050
_diffrn_reflns_theta_min 3.382
_diffrn_source 'fine-focus sealed tube'
_exptl_absorpt_coefficient_mu 0.697
_exptl_absorpt_correction_T_max 0.862
_exptl_absorpt_correction_T_min 0.829
_exptl_absorpt_correction_type multi-scan
_exptl_crystal_colour purple
_exptl_crystal_density_diffrn 1.199
_exptl_crystal_description block
_exptl_crystal_F_000 1104
_exptl_crystal_size_max 0.280
_exptl_crystal_size_mid 0.230
_exptl_crystal_size_min 0.220
_exptl_transmission_factor_max 0.858
_exptl_transmission_factor_min 0.825
_platon_squeeze_details
;
;
_refine_diff_density_max 1.114
_refine_diff_density_min -0.442
_refine_diff_density_rms 0.133
_refine_ls_extinction_method none
_refine_ls_goodness_of_fit_ref 1.070
_refine_ls_hydrogen_treatment constr
_refine_ls_matrix_type full
_refine_ls_number_parameters 326
_refine_ls_number_reflns 5250
_refine_ls_number_restraints 0
_refine_ls_restrained_S_all 1.070
_refine_ls_R_factor_all 0.0786
_refine_ls_R_factor_gt 0.0626
_refine_ls_shift/su_max 0.001
_refine_ls_shift/su_mean 0.000
_refine_ls_structure_factor_coef Fsqd
_refine_ls_weighting_details 'w=1/[\s^2^(Fo^2^)+(0.1265P)^2^+4.9001P] where P=(Fo^2^+2Fc^2^)/3'
_refine_ls_weighting_scheme calc
_refine_ls_wR_factor_gt 0.2000
_refine_ls_wR_factor_ref 0.2170
_reflns_Friedel_coverage 0.000
_reflns_number_gt 4142
_reflns_number_total 5250
_reflns_threshold_expression 'I > 2\s(I)'
_cod_data_source_file c7ce02009k2.cif
_cod_data_source_block 294-1Ni
_cod_depositor_comments 'Adding full bibliography for 7229833--7229839.cif.'
_cod_database_code 7229839
_shelx_shelxl_version_number 2014/7
_shelx_space_group_comment
;
The symmetry employed for this shelxl refinement is uniquely defined
by the following loop, which should always be used as a source of
symmetry information in preference to the above space-group names.
They are only intended as comments.
;
_shelx_estimated_absorpt_t_min 0.829
_shelx_estimated_absorpt_t_max 0.862

loop_
_space_group_symop_operation_xyz
'x, y, z'
'-x+1/2, y+1/2, -z+1/2'
'-x, -y, -z'
'x-1/2, -y-1/2, z-1/2'

loop_
_atom_site_label
_atom_site_type_symbol
_atom_site_fract_x
_atom_site_fract_y
_atom_site_fract_z
_atom_site_U_iso_or_equiv
_atom_site_adp_type
_atom_site_occupancy
_atom_site_site_symmetry_order
_atom_site_calc_flag
_atom_site_refinement_flags_posn
_atom_site_refinement_flags_adp
Ni1 Ni 0.70820(3) 0.27889(6) 0.28770(2) 0.0190(2) Uani 1 1 d . .
O1 O 0.69429(19) -0.1602(3) 0.25230(14) 0.0254(7) Uani 1 1 d . .
O2 O 0.7384(2) 0.0744(3) 0.26387(14) 0.0274(7) Uani 1 1 d . .
O3 O 0.2392(4) -0.0473(9) 0.4077(4) 0.146(4) Uani 1 1 d . .
O4 O 0.2015(4) 0.0933(9) 0.4755(4) 0.132(3) Uani 1 1 d . .
O5 O 0.2579(4) 0.2946(8) 0.5490(3) 0.111(3) Uani 1 1 d . .
H1 H 0.2400 0.2280 0.5221 0.166 Uiso 1 1 calc R U
O6 O 0.3721(3) 0.4310(5) 0.5839(2) 0.0597(12) Uani 1 1 d . .
O7 O 0.6616(2) 0.4799(4) 0.30800(15) 0.0290(7) Uani 1 1 d . .
H2W H 0.6849 0.5511 0.2926 0.043 Uiso 1 1 d R U
H1W H 0.6738 0.4912 0.3499 0.043 Uiso 1 1 d R U
O8 O 0.3791(18) 0.581(3) 0.3328(12) 0.62(3) Uani 1 1 d . .
H3W H 0.4082 0.5554 0.3059 0.743 Uiso 1 1 d R U
H4W H 0.3757 0.4854 0.3228 0.743 Uiso 1 1 d R U
N1 N 0.6219(2) 0.1528(4) 0.32066(16) 0.0226(8) Uani 1 1 d . .
N2 N 0.8024(3) 0.2650(5) 0.38004(19) 0.0297(9) Uani 1 1 d . .
N3 N 1.1174(2) 0.2053(4) 0.69299(17) 0.0260(9) Uani 1 1 d . .
C1 C 0.6901(3) -0.0310(5) 0.27090(19) 0.0208(9) Uani 1 1 d . .
C2 C 0.6250(3) 0.0074(5) 0.3057(2) 0.0244(10) Uani 1 1 d . .
C3 C 0.5700(3) 0.1943(5) 0.3551(2) 0.0272(10) Uani 1 1 d . .
H3 H 0.5679 0.2942 0.3649 0.033 Uiso 1 1 calc R U
C4 C 0.5189(3) 0.0965(5) 0.3772(2) 0.0297(10) Uani 1 1 d . .
C5 C 0.5205(3) -0.0518(6) 0.3594(3) 0.0407(13) Uani 1 1 d . .
H5 H 0.4857 -0.1204 0.3718 0.049 Uiso 1 1 calc R U
C6 C 0.5737(3) -0.0966(6) 0.3233(3) 0.0359(12) Uani 1 1 d . .
H6 H 0.5750 -0.1952 0.3111 0.043 Uiso 1 1 calc R U
C7 C 0.4682(3) 0.1509(6) 0.4197(2) 0.0338(11) Uani 1 1 d . .
C8 C 0.3892(4) 0.0905(7) 0.4180(3) 0.0460(14) Uani 1 1 d . .
H8 H 0.3678 0.0127 0.3890 0.055 Uiso 1 1 calc R U
C9 C 0.3398(4) 0.1389(7) 0.4570(3) 0.0462(14) Uani 1 1 d . .
C10 C 0.2558(5) 0.0536(10) 0.4457(5) 0.089(3) Uani 1 1 d . .
C11 C 0.3717(4) 0.2586(6) 0.5000(3) 0.0392(13) Uani 1 1 d . .
C12 C 0.3309(4) 0.3344(7) 0.5477(3) 0.0481(14) Uani 1 1 d . .
C13 C 0.4520(4) 0.3170(7) 0.5025(3) 0.0488(15) Uani 1 1 d . .
H13 H 0.4744 0.3943 0.5315 0.059 Uiso 1 1 calc R U
C14 C 0.4997(4) 0.2653(7) 0.4637(3) 0.0494(16) Uani 1 1 d . .
H14 H 0.5532 0.3073 0.4670 0.059 Uiso 1 1 calc R U
C15 C 0.8808(3) 0.2108(7) 0.3860(3) 0.0427(14) Uani 1 1 d . .
H15 H 0.8933 0.1824 0.3479 0.051 Uiso 1 1 calc R U
C16 C 0.9442(4) 0.1946(7) 0.4457(3) 0.0480(15) Uani 1 1 d . .
H16 H 0.9986 0.1592 0.4470 0.058 Uiso 1 1 calc R U
C17 C 0.9277(3) 0.2302(6) 0.5031(2) 0.0346(12) Uani 1 1 d . .
C18 C 0.8459(4) 0.2868(8) 0.4971(3) 0.0501(16) Uani 1 1 d . .
H18 H 0.8318 0.3152 0.5345 0.060 Uiso 1 1 calc R U
C19 C 0.7859(3) 0.3007(7) 0.4358(3) 0.0466(15) Uani 1 1 d . .
H19 H 0.7312 0.3367 0.4330 0.056 Uiso 1 1 calc R U
C20 C 0.9933(3) 0.2164(6) 0.5679(2) 0.0343(12) Uani 1 1 d . .
C21 C 1.0791(3) 0.2591(7) 0.5778(2) 0.0416(14) Uani 1 1 d . .
H21 H 1.0965 0.2917 0.5425 0.050 Uiso 1 1 calc R U
C22 C 1.1372(3) 0.2527(6) 0.6396(2) 0.0370(13) Uani 1 1 d . .
H22 H 1.1938 0.2829 0.6450 0.044 Uiso 1 1 calc R U
C23 C 1.0359(3) 0.1607(6) 0.6830(2) 0.0368(12) Uani 1 1 d . .
H23 H 1.0210 0.1237 0.7188 0.044 Uiso 1 1 calc R U
C24 C 0.9727(3) 0.1661(7) 0.6229(2) 0.0398(13) Uani 1 1 d . .
H24 H 0.9164 0.1363 0.6191 0.048 Uiso 1 1 calc R U

loop_
_atom_site_aniso_label
_atom_site_aniso_U_11
_atom_site_aniso_U_22
_atom_site_aniso_U_33
_atom_site_aniso_U_23
_atom_site_aniso_U_13
_atom_site_aniso_U_12
Ni1 0.0172(3) 0.0261(4) 0.0153(3) -0.0012(2) 0.0071(2) -0.0001(2)
O1 0.0269(16) 0.0252(17) 0.0279(16) -0.0043(13) 0.0140(13) -0.0016(13)
O2 0.0287(17) 0.0288(17) 0.0321(16) -0.0013(14) 0.0203(13) -0.0007(14)
O3 0.109(5) 0.178(7) 0.200(7) -0.133(6) 0.121(5) -0.103(5)
O4 0.086(4) 0.182(7) 0.177(6) -0.106(6) 0.109(5) -0.072(4)
O5 0.087(4) 0.135(6) 0.152(6) -0.081(5) 0.099(4) -0.046(4)
O6 0.075(3) 0.064(3) 0.058(3) -0.024(2) 0.047(2) -0.009(2)
O7 0.0342(18) 0.0312(18) 0.0267(16) -0.0023(14) 0.0170(13) -0.0021(14)
O8 0.60(4) 0.42(3) 0.50(3) 0.23(3) -0.34(3) -0.18(3)
N1 0.0205(18) 0.027(2) 0.0234(18) -0.0004(16) 0.0117(14) 0.0005(16)
N2 0.023(2) 0.045(2) 0.0216(19) -0.0018(17) 0.0070(16) 0.0047(17)
N3 0.0177(18) 0.041(2) 0.0196(18) 0.0029(16) 0.0067(15) -0.0019(16)
C1 0.019(2) 0.029(3) 0.0144(18) -0.0011(17) 0.0056(15) 0.0009(18)
C2 0.023(2) 0.031(3) 0.023(2) -0.0033(18) 0.0121(17) -0.0006(19)
C3 0.027(2) 0.031(3) 0.029(2) -0.0080(19) 0.0165(19) -0.0020(19)
C4 0.029(2) 0.037(3) 0.030(2) -0.003(2) 0.0194(19) -0.003(2)
C5 0.043(3) 0.039(3) 0.053(3) -0.004(3) 0.034(3) -0.007(2)
C6 0.038(3) 0.030(3) 0.050(3) -0.008(2) 0.030(2) -0.009(2)
C7 0.035(3) 0.038(3) 0.039(3) -0.006(2) 0.026(2) -0.004(2)
C8 0.045(3) 0.050(3) 0.057(3) -0.022(3) 0.036(3) -0.017(3)
C9 0.041(3) 0.056(4) 0.054(3) -0.015(3) 0.034(3) -0.010(3)
C10 0.067(5) 0.105(7) 0.125(7) -0.060(6) 0.070(5) -0.046(5)
C11 0.043(3) 0.046(3) 0.041(3) -0.004(2) 0.031(3) -0.004(2)
C12 0.053(4) 0.053(3) 0.056(3) -0.001(3) 0.042(3) 0.003(3)
C13 0.057(4) 0.053(4) 0.052(3) -0.026(3) 0.040(3) -0.021(3)
C14 0.047(3) 0.059(4) 0.057(4) -0.024(3) 0.038(3) -0.021(3)
C15 0.034(3) 0.070(4) 0.024(2) -0.002(2) 0.007(2) 0.009(3)
C16 0.030(3) 0.081(5) 0.032(3) -0.001(3) 0.007(2) 0.012(3)
C17 0.022(2) 0.053(3) 0.026(3) 0.002(2) 0.004(2) -0.001(2)
C18 0.034(3) 0.094(5) 0.022(3) -0.004(3) 0.008(2) 0.005(3)
C19 0.026(3) 0.084(5) 0.029(3) -0.002(3) 0.006(2) 0.012(3)
C20 0.025(2) 0.054(3) 0.021(2) -0.003(2) 0.0033(19) -0.001(2)
C21 0.026(3) 0.082(4) 0.019(2) 0.005(2) 0.010(2) -0.004(3)
C22 0.019(2) 0.071(4) 0.023(2) 0.005(2) 0.0095(19) -0.005(2)
C23 0.026(2) 0.060(3) 0.025(2) 0.007(2) 0.0091(19) -0.009(2)
C24 0.021(2) 0.066(4) 0.029(2) 0.005(2) 0.0031(19) -0.009(2)

loop_
_atom_type_symbol
_atom_type_description
_atom_type_scat_dispersion_real
_atom_type_scat_dispersion_imag
_atom_type_scat_source
C C 0.0033 0.0016 'International Tables Vol C Tables 4.2.6.8 and 6.1.1.4'
H H 0.0000 0.0000 'International Tables Vol C Tables 4.2.6.8 and 6.1.1.4'
N N 0.0061 0.0033 'International Tables Vol C Tables 4.2.6.8 and 6.1.1.4'
Ni Ni 0.3393 1.1124 'International Tables Vol C Tables 4.2.6.8 and 6.1.1.4'
O O 0.0106 0.0060 'International Tables Vol C Tables 4.2.6.8 and 6.1.1.4'

loop_
_geom_angle_atom_site_label_1
_geom_angle_atom_site_label_2
_geom_angle_atom_site_label_3
_geom_angle
_geom_angle_site_symmetry_1
_geom_angle_site_symmetry_3
O2 Ni1 O7 172.97(12) . .
O2 Ni1 N1 79.86(13) . .
O7 Ni1 N1 94.82(13) . .
O2 Ni1 O1 82.30(12) . 2_655
O7 Ni1 O1 103.00(13) . 2_655
N1 Ni1 O1 162.16(14) . 2_655
O2 Ni1 N2 91.05(14) . .
O7 Ni1 N2 93.68(14) . .
N1 Ni1 N2 91.31(15) . .
O1 Ni1 N2 88.47(14) 2_655 .
O2 Ni1 N3 88.47(14) . 4_565
O7 Ni1 N3 87.00(14) . 4_565
N1 Ni1 N3 90.87(14) . 4_565
O1 Ni1 N3 89.19(13) 2_655 4_565
N2 Ni1 N3 177.66(14) . 4_565
C1 O1 Ni1 120.1(3) . 2_645
C1 O2 Ni1 116.8(3) . .
C12 O5 H1 109.5 . .
Ni1 O7 H2W 110.2 . .
Ni1 O7 H1W 109.9 . .
H2W O7 H1W 108.8 . .
H3W O8 H4W 65.7 . .
C3 N1 C2 118.6(4) . .
C3 N1 Ni1 129.4(3) . .
C2 N1 Ni1 111.9(3) . .
C15 N2 C19 116.7(4) . .
C15 N2 Ni1 120.8(3) . .
C19 N2 Ni1 122.3(3) . .
C23 N3 C22 116.3(4) . .
C23 N3 Ni1 122.8(3) . 4_666
C22 N3 Ni1 120.7(3) . 4_666
O1 C1 O2 124.8(4) . .
O1 C1 C2 119.3(4) . .
O2 C1 C2 115.9(4) . .
N1 C2 C6 121.7(4) . .
N1 C2 C1 114.9(4) . .
C6 C2 C1 123.3(4) . .
N1 C3 C4 123.5(4) . .
N1 C3 H3 118.2 . .
C4 C3 H3 118.2 . .
C3 C4 C5 117.1(4) . .
C3 C4 C7 119.8(4) . .
C5 C4 C7 123.0(4) . .
C6 C5 C4 120.0(5) . .
C6 C5 H5 120.0 . .
C4 C5 H5 120.0 . .
C5 C6 C2 118.9(5) . .
C5 C6 H6 120.6 . .
C2 C6 H6 120.6 . .
C8 C7 C14 117.3(5) . .
C8 C7 C4 122.4(5) . .
C14 C7 C4 120.2(4) . .
C7 C8 C9 124.0(5) . .
C7 C8 H8 118.0 . .
C9 C8 H8 118.0 . .
C8 C9 C11 117.8(5) . .
C8 C9 C10 113.5(5) . .
C11 C9 C10 128.7(5) . .
O3 C10 O4 120.1(7) . .
O3 C10 C9 120.0(6) . .
O4 C10 C9 119.8(7) . .
C13 C11 C9 117.9(5) . .
C13 C11 C12 113.3(5) . .
C9 C11 C12 128.8(5) . .
O6 C12 O5 122.3(5) . .
O6 C12 C11 118.3(5) . .
O5 C12 C11 119.4(6) . .
C14 C13 C11 122.8(5) . .
C14 C13 H13 118.6 . .
C11 C13 H13 118.6 . .
C13 C14 C7 120.2(5) . .
C13 C14 H14 119.9 . .
C7 C14 H14 119.9 . .
N2 C15 C16 123.3(5) . .
N2 C15 H15 118.4 . .
C16 C15 H15 118.4 . .
C17 C16 C15 120.3(5) . .
C17 C16 H16 119.8 . .
C15 C16 H16 119.8 . .
C16 C17 C18 116.6(5) . .
C16 C17 C20 122.5(5) . .
C18 C17 C20 120.8(5) . .
C19 C18 C17 119.8(5) . .
C19 C18 H18 120.1 . .
C17 C18 H18 120.1 . .
N2 C19 C18 123.2(5) . .
N2 C19 H19 118.4 . .
C18 C19 H19 118.4 . .
C24 C20 C21 116.7(4) . .
C24 C20 C17 122.0(5) . .
C21 C20 C17 121.3(5) . .
C22 C21 C20 119.7(5) . .
C22 C21 H21 120.1 . .
C20 C21 H21 120.1 . .
N3 C22 C21 123.8(5) . .
N3 C22 H22 118.1 . .
C21 C22 H22 118.1 . .
N3 C23 C24 123.9(4) . .
N3 C23 H23 118.0 . .
C24 C23 H23 118.0 . .
C23 C24 C20 119.6(5) . .
C23 C24 H24 120.2 . .
C20 C24 H24 120.2 . .

loop_
_geom_bond_atom_site_label_1
_geom_bond_atom_site_label_2
_geom_bond_distance
_geom_bond_site_symmetry_2
Ni1 O2 2.016(3) .
Ni1 O7 2.063(3) .
Ni1 N1 2.086(4) .
Ni1 O1 2.087(3) 2_655
Ni1 N2 2.092(4) .
Ni1 N3 2.107(4) 4_565
O1 C1 1.241(5) .
O1 Ni1 2.087(3) 2_645
O2 C1 1.271(5) .
O3 C10 1.194(9) .
O4 C10 1.285(8) .
O5 C12 1.245(7) .
O5 H1 0.8200 .
O6 C12 1.220(7) .
O7 H2W 0.8604 .
O7 H1W 0.8600 .
O8 H3W 0.8796 .
O8 H4W 0.8906 .
N1 C3 1.328(5) .
N1 C2 1.356(6) .
N2 C15 1.331(7) .
N2 C19 1.334(6) .
N3 C23 1.334(6) .
N3 C22 1.344(6) .
N3 Ni1 2.107(4) 4_666
C1 C2 1.504(6) .
C2 C6 1.381(7) .
C3 C4 1.389(6) .
C3 H3 0.9300 .
C4 C5 1.395(7) .
C4 C7 1.481(6) .
C5 C6 1.380(7) .
C5 H5 0.9300 .
C6 H6 0.9300 .
C7 C8 1.382(7) .
C7 C14 1.384(7) .
C8 C9 1.390(7) .
C8 H8 0.9300 .
C9 C11 1.409(8) .
C9 C10 1.518(8) .
C11 C13 1.391(8) .
C11 C12 1.534(7) .
C13 C14 1.374(7) .
C13 H13 0.9300 .
C14 H14 0.9300 .
C15 C16 1.376(7) .
C15 H15 0.9300 .
C16 C17 1.369(7) .
C16 H16 0.9300 .
C17 C18 1.391(8) .
C17 C20 1.468(7) .
C18 C19 1.374(7) .
C18 H18 0.9300 .
C19 H19 0.9300 .
C20 C24 1.389(7) .
C20 C21 1.396(7) .
C21 C22 1.364(7) .
C21 H21 0.9300 .
C22 H22 0.9300 .
C23 C24 1.373(7) .
C23 H23 0.9300 .
C24 H24 0.9300 .

loop_
_geom_hbond_atom_site_label_D
_geom_hbond_atom_site_label_H
_geom_hbond_atom_site_label_A
_geom_hbond_distance_DH
_geom_hbond_distance_HA
_geom_hbond_distance_DA
_geom_hbond_angle_DHA
_geom_hbond_site_symmetry_A
C24 H24 O3 0.93 2.54 3.465(7) 172.2 3_656
C22 H22 O5 0.93 2.56 3.164(7) 122.6 1_655
C22 H22 O1 0.93 2.62 3.101(6) 112.6 3_756
C21 H21 O5 0.93 2.58 3.160(7) 121.1 1_655
C19 H19 O6 0.93 2.64 3.458(7) 147.1 3_666
C15 H15 O1 0.93 2.60 3.053(6) 110.8 2_655
O7 H1W O6 0.86 1.92 2.650(5) 142.2 3_666
O7 H2W O2 0.86 1.99 2.687(4) 137.7 2_655
O5 H1 O4 0.82 1.57 2.390(8) 174.4 .
C24 H24 O3 0.93 2.54 3.465(7) 172.2 3_656
C22 H22 O5 0.93 2.56 3.164(7) 122.6 1_655
C22 H22 O1 0.93 2.62 3.101(6) 112.6 3_756
C21 H21 O5 0.93 2.58 3.160(7) 121.1 1_655
C19 H19 O6 0.93 2.64 3.458(7) 147.1 3_666
C15 H15 O1 0.93 2.60 3.053(6) 110.8 2_655
O7 H1W O6 0.86 1.92 2.650(5) 142.2 3_666
O7 H2W O2 0.86 1.99 2.687(4) 137.7 2_655
O5 H1 O4 0.82 1.57 2.390(8) 174.4 .
C24 H24 O3 0.93 2.54 3.465(7) 172.2 3_656
C22 H22 O5 0.93 2.56 3.164(7) 122.6 1_655
C22 H22 O1 0.93 2.62 3.101(6) 112.6 3_756
C21 H21 O5 0.93 2.58 3.160(7) 121.1 1_655
C19 H19 O6 0.93 2.64 3.458(7) 147.1 3_666
C15 H15 O1 0.93 2.60 3.053(6) 110.8 2_655
O7 H1W O6 0.86 1.92 2.650(5) 142.2 3_666
O7 H2W O2 0.86 1.99 2.687(4) 137.7 2_655
O5 H1 O4 0.82 1.57 2.390(8) 174.4 .
C24 H24 O3 0.93 2.54 3.465(7) 172.2 3_656
C22 H22 O5 0.93 2.56 3.164(7) 122.6 1_655
C22 H22 O1 0.93 2.62 3.101(6) 112.6 3_756
C21 H21 O5 0.93 2.58 3.160(7) 121.1 1_655
C19 H19 O6 0.93 2.64 3.458(7) 147.1 3_666
C15 H15 O1 0.93 2.60 3.053(6) 110.8 2_655
O7 H1W O6 0.86 1.92 2.650(5) 142.2 3_666
O7 H2W O2 0.86 1.99 2.687(4) 137.7 2_655
O5 H1 O4 0.82 1.57 2.390(8) 174.4 .
C24 H24 O3 0.93 2.54 3.465(7) 172.2 3_656
C22 H22 O5 0.93 2.56 3.164(7) 122.6 1_655
C22 H22 O1 0.93 2.62 3.101(6) 112.6 3_756
C21 H21 O5 0.93 2.58 3.160(7) 121.1 1_655
C19 H19 O6 0.93 2.64 3.458(7) 147.1 3_666
C15 H15 O1 0.93 2.60 3.053(6) 110.8 2_655
O7 H1W O6 0.86 1.92 2.650(5) 142.2 3_666
O7 H2W O2 0.86 1.99 2.687(4) 137.7 2_655
C15 H15 O1 0.93 2.60 3.053(6) 110.8 2_655
C21 H21 O5 0.93 2.58 3.160(7) 121.1 1_655
C19 H19 O6 0.93 2.64 3.458(7) 147.1 3_666
C22 H22 O5 0.93 2.56 3.164(7) 122.6 1_655
C22 H22 O1 0.93 2.62 3.101(6) 112.6 3_756
C24 H24 O3 0.93 2.54 3.465(7) 172.2 3_656
O7 H1W O6 0.86 1.92 2.650(5) 142.2 3_666
O7 H2W O2 0.86 1.99 2.687(4) 137.7 2_655

loop_
_geom_torsion_atom_site_label_1
_geom_torsion_atom_site_label_2
_geom_torsion_atom_site_label_3
_geom_torsion_atom_site_label_4
_geom_torsion
_geom_torsion_site_symmetry_1
Ni1 O1 C1 O2 4.7(5) 2_645
Ni1 O1 C1 C2 -174.0(3) 2_645
Ni1 O2 C1 O1 172.3(3) .
Ni1 O2 C1 C2 -8.9(5) .
C3 N1 C2 C6 2.3(6) .
Ni1 N1 C2 C6 179.5(4) .
C3 N1 C2 C1 -175.8(4) .
Ni1 N1 C2 C1 1.4(4) .
O1 C1 C2 N1 -176.3(4) .
O2 C1 C2 N1 4.9(5) .
O1 C1 C2 C6 5.6(7) .
O2 C1 C2 C6 -173.2(4) .
C2 N1 C3 C4 0.4(7) .
Ni1 N1 C3 C4 -176.2(3) .
N1 C3 C4 C5 -2.7(7) .
N1 C3 C4 C7 175.3(4) .
C3 C4 C5 C6 2.3(8) .
C7 C4 C5 C6 -175.6(5) .
C4 C5 C6 C2 0.2(8) .
N1 C2 C6 C5 -2.6(8) .
C1 C2 C6 C5 175.4(4) .
C3 C4 C7 C8 147.9(5) .
C5 C4 C7 C8 -34.3(8) .
C3 C4 C7 C14 -32.8(8) .
C5 C4 C7 C14 145.0(6) .
C14 C7 C8 C9 0.8(10) .
C4 C7 C8 C9 -179.9(6) .
C7 C8 C9 C11 1.1(10) .
C7 C8 C9 C10 -179.9(7) .
C8 C9 C10 O3 2.3(13) .
C11 C9 C10 O3 -178.8(9) .
C8 C9 C10 O4 -175.6(9) .
C11 C9 C10 O4 3.3(14) .
C8 C9 C11 C13 -2.3(9) .
C10 C9 C11 C13 178.9(7) .
C8 C9 C11 C12 179.5(6) .
C10 C9 C11 C12 0.7(12) .
C13 C11 C12 O6 -2.8(9) .
C9 C11 C12 O6 175.4(6) .
C13 C11 C12 O5 178.2(7) .
C9 C11 C12 O5 -3.6(11) .
C9 C11 C13 C14 1.7(10) .
C12 C11 C13 C14 -179.9(6) .
C11 C13 C14 C7 0.3(11) .
C8 C7 C14 C13 -1.5(9) .
C4 C7 C14 C13 179.1(6) .
C19 N2 C15 C16 -1.8(9) .
Ni1 N2 C15 C16 -177.8(5) .
N2 C15 C16 C17 2.2(10) .
C15 C16 C17 C18 -2.0(9) .
C15 C16 C17 C20 -179.3(6) .
C16 C17 C18 C19 1.7(9) .
C20 C17 C18 C19 179.0(6) .
C15 N2 C19 C18 1.5(9) .
Ni1 N2 C19 C18 177.3(5) .
C17 C18 C19 N2 -1.4(10) .
C16 C17 C20 C24 -141.0(6) .
C18 C17 C20 C24 41.8(8) .
C16 C17 C20 C21 41.6(8) .
C18 C17 C20 C21 -135.6(6) .
C24 C20 C21 C22 -1.3(9) .
C17 C20 C21 C22 176.3(6) .
C23 N3 C22 C21 1.1(8) .
Ni1 N3 C22 C21 -173.4(5) 4_666
C20 C21 C22 N3 0.8(9) .
C22 N3 C23 C24 -2.5(8) .
Ni1 N3 C23 C24 171.9(5) 4_666
N3 C23 C24 C20 2.0(9) .
C21 C20 C24 C23 0.0(9) .
C17 C20 C24 C23 -177.5(5) .

loop_
_platon_squeeze_void_nr
_platon_squeeze_void_average_x
_platon_squeeze_void_average_y
_platon_squeeze_void_average_z
_platon_squeeze_void_volume
_platon_squeeze_void_count_electrons
_platon_squeeze_void_content
1 0.250 -0.067 0.250 391 36 ' '
2 0.750 -0.031 0.750 391 36 ' '
